data_1567512
loop_
_publ_author_name
'Yu. Gitlina, Anastasia'
'Fadaei-Tirani, Farzaneh'
'Ruggi, Albert'
'Plaice, Carolina'
'Severin, Kay'

_publ_section_title
;
 Acid-base-induced fac \\rightarrow mer isomerization of luminescent
 iridium(iii) complexes
;
_journal_name_full 'Chemical Science'
_journal_paper_doi 10.1039/D2SC02808E
_journal_year 2022
_chemical_absolute_configuration rmad
_chemical_formula_moiety 'C33 H24 Ir N3, 1[CH2Cl2]'
_chemical_formula_sum 'C33 H24 Ir N3'
_chemical_formula_weight 654.75
_space_group_crystal_system tetragonal
_space_group_IT_number 92
_space_group_name_Hall 'P 4abw 2nw'
_space_group_name_H-M_alt 'P 41 21 2'
_atom_sites_solution_hydrogens geom
_atom_sites_solution_primary dual
_atom_sites_solution_secondary difmap
_audit_creation_date 2021-10-26
_audit_creation_method
;
Olex2 1.5
(compiled 2021.10.07 svn.r9718050b for OlexSys, GUI svn.r6410)
;
_audit_update_record
;
2021-10-27 deposited with the CCDC.	2022-07-22 downloaded from the CCDC.
;
_cell_angle_alpha 90
_cell_angle_beta 90
_cell_angle_gamma 90
_cell_formula_units_Z 4
_cell_length_a 9.72023(11)
_cell_length_b 9.72023(11)
_cell_length_c 30.5949(5)
_cell_measurement_reflns_used 42711
_cell_measurement_temperature 140.00(10)
_cell_measurement_theta_max 40.8350
_cell_measurement_theta_min 2.1820
_cell_volume 2890.69(7)
_computing_cell_refinement 'CrysAlisPro 1.171.41.118a (Rigaku OD, 2021)'
_computing_data_collection 'CrysAlisPro 1.171.41.118a (Rigaku OD, 2021)'
_computing_data_reduction 'CrysAlisPro 1.171.41.118a (Rigaku OD, 2021)'
_computing_molecular_graphics 'Olex2 1.5 (Dolomanov et al., 2009)'
_computing_publication_material 'Olex2 1.5 (Dolomanov et al., 2009)'
_computing_structure_refinement 'ShelXL 2018/3 (Sheldrick, 2015)'
_computing_structure_solution 'ShelXT 2018/2 (Sheldrick, 2015)'
_diffrn_ambient_environment N~2~
_diffrn_ambient_temperature 140.00(10)
_diffrn_detector 'Hybrid Pixel Array Detector'
_diffrn_detector_area_resol_mean 10.0000
_diffrn_detector_type 'HyPix-Arc 150'
_diffrn_measured_fraction_theta_full 1.000
_diffrn_measured_fraction_theta_max 0.935
_diffrn_measurement_details
;
List of Runs (angles in degrees, time in seconds):

  # Type    Start    End  Width  t~exp~   \w     \q     \k     \f   Frames
#--------------------------------------------------------------------------
  1  \w    -11.00  30.00   0.50    2.00    --   -0.80  19.00   0.00   82
  2  \w    -34.00  32.00   0.50    2.00    --   12.00 -22.00  95.25  132
  3  \w      2.00  40.00   0.50    2.00    --   -0.80  19.00 150.00   76
  4  \w    -13.00  26.00   0.50    2.00    --  -12.00  29.00 -41.51   78
  5  \w     -5.00  48.00   0.50    2.00    --   -0.80  26.00 -65.61  106
  6  \w    -18.00  32.00   0.50    2.00    --   -0.80  23.00-156.07  100
  7  \w      8.00  33.00   0.50    2.00    --   -0.80  87.00 -89.66   50
  8  \w    -16.00   9.00   0.50    2.00    --   -0.80 102.00-178.94   50
  9  \w     -6.00  33.00   0.50    2.00    --   -0.80  93.00 -53.80   78
 10  \w     -9.00  32.00   0.50    2.00    --   -0.80  93.00  59.24   82
 11  \w    -42.00  38.00   0.50    2.00    --   -0.80  -2.00 -71.15  160
 12  \w    -23.00  12.00   0.50    2.00    --   -0.80 -10.00-159.84   70
;
_diffrn_measurement_device 'four-circle diffractometer'
_diffrn_measurement_device_type 'XtaLAB Synergy R, DW system, HyPix-Arc 150'
_diffrn_measurement_method '\w scans'
_diffrn_orient_matrix_type 'CrysAlisPro convention (1999,Acta A55,543-557)'
_diffrn_orient_matrix_UB_11 -0.0129113000
_diffrn_orient_matrix_UB_12 -0.0716444000
_diffrn_orient_matrix_UB_13 0.0007547000
_diffrn_orient_matrix_UB_21 0.0444254000
_diffrn_orient_matrix_UB_22 -0.0060184000
_diffrn_orient_matrix_UB_23 0.0183327000
_diffrn_orient_matrix_UB_31 -0.0566026000
_diffrn_orient_matrix_UB_32 0.0116150000
_diffrn_orient_matrix_UB_33 0.0141768000
_diffrn_radiation_monochromator mirror
_diffrn_radiation_probe x-ray
_diffrn_radiation_type 'Mo K\a'
_diffrn_radiation_wavelength 0.71073
_diffrn_reflns_av_R_equivalents 0.0786
_diffrn_reflns_av_unetI/netI 0.0593
_diffrn_reflns_Laue_measured_fraction_full 1.000
_diffrn_reflns_Laue_measured_fraction_max 0.935
_diffrn_reflns_limit_h_max 15
_diffrn_reflns_limit_h_min -17
_diffrn_reflns_limit_k_max 16
_diffrn_reflns_limit_k_min -15
_diffrn_reflns_limit_l_max 55
_diffrn_reflns_limit_l_min -50
_diffrn_reflns_number 99418
_diffrn_reflns_point_group_measured_fraction_full 1.000
_diffrn_reflns_point_group_measured_fraction_max 0.897
_diffrn_reflns_theta_full 25.242
_diffrn_reflns_theta_max 41.261
_diffrn_reflns_theta_min 2.198
_diffrn_source 'Rotating-anode X-ray tube'
_diffrn_source_type 'Rigaku (Mo) X-ray Source'
_exptl_absorpt_coefficient_mu 4.643
_exptl_absorpt_correction_T_max 1.000
_exptl_absorpt_correction_T_min 0.593
_exptl_absorpt_correction_type gaussian
_exptl_absorpt_process_details
;
CrysAlisPro 1.171.41.118a (Rigaku Oxford Diffraction, 2021)
Numerical absorption correction based on Gaussian integration over
a multifaceted crystal model.
Empirical absorption correction using spherical harmonics
as implemented in SCALE3 ABSPACK scaling algorithm
;
_exptl_crystal_colour 'clear intense orange'
_exptl_crystal_density_diffrn 1.504
_exptl_crystal_description plate
_exptl_crystal_F_000 1280
_exptl_crystal_size_max 0.155
_exptl_crystal_size_mid 0.117
_exptl_crystal_size_min 0.032
_refine_diff_density_max 1.810
_refine_diff_density_min -2.757
_refine_diff_density_rms 0.133
_refine_ls_abs_structure_details
;
 Refined as an inversion twin.
;
_refine_ls_abs_structure_Flack 0.070(11)
_refine_ls_extinction_method none
_refine_ls_goodness_of_fit_ref 1.043
_refine_ls_hydrogen_treatment constr
_refine_ls_matrix_type full
_refine_ls_number_parameters 169
_refine_ls_number_reflns 8678
_refine_ls_number_restraints 1
_refine_ls_restrained_S_all 1.043
_refine_ls_R_factor_all 0.0594
_refine_ls_R_factor_gt 0.0357
_refine_ls_shift/su_max 0.000
_refine_ls_shift/su_mean 0.000
_refine_ls_structure_factor_coef Fsqd
_refine_ls_weighting_details 'w=1/[\s^2^(Fo^2^)+(0.0257P)^2^+3.0334P] where P=(Fo^2^+2Fc^2^)/3'
_refine_ls_weighting_scheme calc
_refine_ls_wR_factor_gt 0.0687
_refine_ls_wR_factor_ref 0.0720
_reflns_Friedel_coverage 0.668
_reflns_Friedel_fraction_full 1.000
_reflns_Friedel_fraction_max 0.845
_reflns_number_gt 6667
_reflns_number_total 8678
_reflns_threshold_expression 'I > 2\s(I)'
_cod_data_source_file d2sc02808e3.cif
_cod_data_source_block ag347
_cod_depositor_comments
;
The following automatic conversions were performed:

data item '_exptl_absorpt_correction_type' value 'Gaussian' was
changed to 'gaussian' in accordance with the
/home/data/users/saulius/crontab/automatic-downloads/rss-feeds/RSC/lib/dictionaries/cif_core.dic
dictionary named 'cif_core.dic' version 2.4.2 last updated on
2011-04-26.

Automatic conversion script
Id: cif_fix_values 7556 2019-12-06 15:28:31Z antanas 
;
_cod_original_cell_volume 2890.70(8)
_cod_database_code 1567512
_shelx_shelxl_version_number 2018/3
_audit_contact_author 'Farzaneh Fadaei Tirani'
_chemical_oxdiff_formula 'C33 H24 Ir N3'
_shelx_space_group_comment
;
The symmetry employed for this shelxl refinement is uniquely defined
by the following loop, which should always be used as a source of
symmetry information in preference to the above space-group names.
They are only intended as comments.
;
_olex2_refinement_description
;
1. Twinned data refinement
 Scales: 0.930(11)
 0.070(11)
2. Fixed Uiso
 At 1.2 times of:
  All C(H) groups, All C(H,H) groups
3. Shared sites
{N2, C2}
4. Restrained distances
 Ir1-N2 \\sim Ir1-C2
 with sigma of 0.01
5. Uiso/Uaniso restraints and constraints
Uanis(N2) = Uanis(C2)
6. Others
 Fixed Sof: N2(0.5) C2(0.5) H14(0.5) H14A(0.5)
7.a Aromatic/amide H refined with riding coordinates:
 C3(H3), C4(H4), C5(H5), C6(H6), C9(H9), C10(H10), C11(H11), C12(H12),
 C14(H14), C14(H14A), C15(H15), C16(H16), C17(H17)
;
_smtbx_masks_void_probe_radius 1.2
_smtbx_masks_void_truncation_radius 1.2
_olex2_submission_special_instructions 'No special instructions were received'
_oxdiff_exptl_absorpt_empirical_details
;
Empirical correction (ABSPACK) includes:
- Absorption correction using spherical harmonics
- Frame scaling
- Detector area scaling
- B-factor correction
;
_oxdiff_exptl_absorpt_empirical_full_max 1.590
_oxdiff_exptl_absorpt_empirical_full_min 0.751

loop_
_space_group_symop_operation_xyz
'x, y, z'
'-x, -y, z+1/2'
'-y+1/2, x+1/2, z+1/4'
'y+1/2, -x+1/2, z+3/4'
'-x+1/2, y+1/2, -z+1/4'
'x+1/2, -y+1/2, -z+3/4'
'y, x, -z'
'-y, -x, -z+1/2'

loop_
_atom_site_label
_atom_site_type_symbol
_atom_site_fract_x
_atom_site_fract_y
_atom_site_fract_z
_atom_site_U_iso_or_equiv
_atom_site_adp_type
_atom_site_occupancy
_atom_site_site_symmetry_order
_atom_site_calc_flag
_atom_site_refinement_flags_posn
_atom_site_refinement_flags_adp
_atom_site_refinement_flags_occupancy
_atom_site_disorder_assembly
_atom_site_disorder_group
Ir1 Ir 0.27554(2) 0.27554(2) 0.500000 0.01905(4) Uani 1 2 d DS T P . .
N1 N 0.4592(3) 0.3055(3) 0.46481(10) 0.0225(6) Uani 1 1 d . . . . .
N2 N 0.2372(4) 0.0878(3) 0.47389(10) 0.0210(6) Uani 0.5 1 d D . P A 1
C2 C 0.2372(4) 0.0878(3) 0.47389(10) 0.0210(6) Uani 0.5 1 d D . P A 2
C3 C 0.5838(4) 0.2598(4) 0.47726(13) 0.0281(8) Uani 1 1 d . . . . .
H3 H 0.592678 0.218000 0.505185 0.034 Uiso 1 1 calc R U . . .
C4 C 0.6988(4) 0.2709(5) 0.45132(15) 0.0342(8) Uani 1 1 d . . . . .
H4 H 0.784971 0.236520 0.461144 0.041 Uiso 1 1 calc R U . . .
C5 C 0.6874(5) 0.3333(5) 0.41038(14) 0.0356(9) Uani 1 1 d . . . . .
H5 H 0.765236 0.341999 0.391800 0.043 Uiso 1 1 calc R U . . .
C6 C 0.5610(5) 0.3817(5) 0.39761(14) 0.0312(8) Uani 1 1 d . . . . .
H6 H 0.551459 0.424863 0.369917 0.037 Uiso 1 1 calc R U . . .
C7 C 0.4457(4) 0.3684(4) 0.42484(12) 0.0252(7) Uani 1 1 d . . . . .
C8 C 0.3064(4) 0.4125(4) 0.41449(11) 0.0243(7) Uani 1 1 d . . . . .
C9 C 0.2735(6) 0.4895(4) 0.37660(12) 0.0306(7) Uani 1 1 d . . . . .
H9 H 0.344158 0.514696 0.356694 0.037 Uiso 1 1 calc R U . . .
C10 C 0.1402(5) 0.5280(5) 0.36850(13) 0.0348(10) Uani 1 1 d . . . . .
H10 H 0.118577 0.579738 0.343070 0.042 Uiso 1 1 calc R U . . .
C11 C 0.0379(5) 0.4915(5) 0.39735(13) 0.0333(8) Uani 1 1 d . . . . .
H11 H -0.054431 0.518459 0.391923 0.040 Uiso 1 1 calc R U . . .
C12 C 0.0698(4) 0.4145(4) 0.43473(13) 0.0291(8) Uani 1 1 d . . . . .
H12 H -0.002520 0.388336 0.453879 0.035 Uiso 1 1 calc R U . . .
C13 C 0.2027(4) 0.3753(4) 0.44471(11) 0.0209(6) Uani 1 1 d . . . . .
C14 C 0.3215(5) 0.0129(4) 0.44738(12) 0.0289(8) Uani 1 1 d . . . . .
H14 H 0.408639 0.050002 0.439706 0.035 Uiso 0.5 1 calc R U P A 1
H14A H 0.408639 0.050002 0.439706 0.035 Uiso 0.5 1 calc R U P A 2
C15 C 0.2852(7) -0.1151(4) 0.43120(14) 0.0390(11) Uani 1 1 d . . . . .
H15 H 0.347480 -0.164165 0.413045 0.047 Uiso 1 1 calc R U . . .
C16 C 0.1588(7) -0.1717(5) 0.44133(14) 0.0428(11) Uani 1 1 d . . . . .
H16 H 0.132550 -0.258671 0.429918 0.051 Uiso 1 1 calc R U . . .
C17 C 0.0709(5) -0.0983(5) 0.46863(14) 0.0358(9) Uani 1 1 d . . . . .
H17 H -0.016844 -0.134860 0.475897 0.043 Uiso 1 1 calc R U . . .
C18 C 0.1118(4) 0.0292(4) 0.48538(11) 0.0245(7) Uani 1 1 d . . . . .

loop_
_atom_site_aniso_label
_atom_site_aniso_U_11
_atom_site_aniso_U_22
_atom_site_aniso_U_33
_atom_site_aniso_U_23
_atom_site_aniso_U_13
_atom_site_aniso_U_12
Ir1 0.02020(5) 0.02020(5) 0.01675(6) -0.00129(5) 0.00129(5) -0.00631(6)
N1 0.0277(15) 0.0207(14) 0.0190(12) 0.0005(10) -0.0007(10) -0.0068(11)
N2 0.0245(15) 0.0195(13) 0.0190(11) -0.0026(10) 0.0002(11) -0.0053(11)
C2 0.0245(15) 0.0195(13) 0.0190(11) -0.0026(10) 0.0002(11) -0.0053(11)
C3 0.0302(18) 0.0227(18) 0.0314(17) 0.0011(13) 0.0008(14) -0.0014(13)
C4 0.0259(19) 0.0349(19) 0.042(2) -0.0018(18) 0.0044(14) -0.0013(16)
C5 0.032(2) 0.037(2) 0.0372(19) -0.0056(17) 0.0143(16) -0.0068(16)
C6 0.034(2) 0.034(2) 0.0259(17) 0.0006(14) 0.0075(14) -0.0077(16)
C7 0.0314(19) 0.0246(17) 0.0195(14) -0.0022(12) 0.0024(13) -0.0081(14)
C8 0.0305(19) 0.0235(16) 0.0188(13) -0.0013(12) 0.0001(12) -0.0059(13)
C9 0.042(2) 0.0274(17) 0.0227(15) 0.0036(12) 0.0010(17) -0.0059(19)
C10 0.047(3) 0.034(2) 0.0233(17) 0.0036(15) -0.0136(17) -0.0053(18)
C11 0.039(2) 0.030(2) 0.0315(18) 0.0006(15) -0.0150(17) -0.0023(15)
C12 0.031(2) 0.0283(19) 0.0278(17) -0.0013(14) -0.0045(14) -0.0065(15)
C13 0.0235(17) 0.0184(13) 0.0208(13) -0.0011(10) -0.0017(11) -0.0067(11)
C14 0.040(2) 0.0231(17) 0.0237(16) -0.0005(13) 0.0056(15) -0.0042(15)
C15 0.065(3) 0.0245(18) 0.0274(17) -0.0037(14) 0.007(2) -0.006(2)
C16 0.071(4) 0.0252(19) 0.0322(18) -0.0016(16) -0.006(2) -0.019(2)
C17 0.046(2) 0.0278(19) 0.0338(19) 0.0047(15) -0.0077(17) -0.0200(17)
C18 0.0295(18) 0.0233(16) 0.0208(14) 0.0027(12) -0.0063(13) -0.0087(13)

loop_
_atom_type_symbol
_atom_type_description
_atom_type_scat_dispersion_real
_atom_type_scat_dispersion_imag
_atom_type_scat_source
C C 0.0033 0.0016 'International Tables Vol C Tables 4.2.6.8 and 6.1.1.4'
H H 0.0000 0.0000 'International Tables Vol C Tables 4.2.6.8 and 6.1.1.4'
Ir Ir -1.4442 7.9887 'International Tables Vol C Tables 4.2.6.8 and 6.1.1.4'
N N 0.0061 0.0033 'International Tables Vol C Tables 4.2.6.8 and 6.1.1.4'

loop_
_exptl_crystal_face_index_h
_exptl_crystal_face_index_k
_exptl_crystal_face_index_l
_exptl_crystal_face_perp_dist
0 0 1 0.0214
0 0 -1 0.0107
0 1 0 0.0601
0 -1 0 0.0952
-1 0 0 0.0493
1 0 0 0.0674
-1 -2 2 0.0756
2 -1 -5 0.0496

loop_
_geom_angle_atom_site_label_1
_geom_angle_atom_site_label_2
_geom_angle_atom_site_label_3
_geom_angle
_geom_angle_site_symmetry_1
_geom_angle_site_symmetry_3
_geom_angle_publ_flag
N1 Ir1 N1 91.56(17) 7_556 . ?
N2 Ir1 N1 94.51(13) 7_556 7_556 ?
N2 Ir1 N1 172.18(12) 7_556 . ?
N2 Ir1 N1 94.51(13) . . ?
N2 Ir1 N1 172.19(12) . 7_556 ?
N2 Ir1 N2 79.9(2) . 7_556 ?
N2 Ir1 C13 95.75(13) 7_556 . ?
N2 Ir1 C13 92.10(13) . . ?
N2 Ir1 C13 95.75(13) . 7_556 ?
N2 Ir1 C13 92.10(13) 7_556 7_556 ?
C2 Ir1 N1 94.51(13) . . ?
C2 Ir1 N1 172.19(12) . 7_556 ?
C2 Ir1 N2 79.9(2) . 7_556 ?
C2 Ir1 C13 92.10(13) . . ?
C2 Ir1 C13 95.75(13) . 7_556 ?
C13 Ir1 N1 93.89(12) 7_556 . ?
C13 Ir1 N1 78.91(13) . . ?
C13 Ir1 N1 93.89(12) . 7_556 ?
C13 Ir1 N1 78.91(13) 7_556 7_556 ?
C13 Ir1 C13 169.76(18) 7_556 . ?
C3 N1 Ir1 125.0(3) . . ?
C3 N1 C7 119.0(3) . . ?
C7 N1 Ir1 115.8(3) . . ?
C14 N2 Ir1 127.2(3) . . ?
C14 N2 C18 117.3(3) . . ?
C18 N2 Ir1 115.5(3) . . ?
C14 C2 Ir1 127.2(3) . . ?
C14 C2 C18 117.3(3) . . ?
C18 C2 Ir1 115.5(3) . . ?
N1 C3 H3 118.6 . . ?
N1 C3 C4 122.9(4) . . ?
C4 C3 H3 118.6 . . ?
C3 C4 H4 120.4 . . ?
C3 C4 C5 119.1(4) . . ?
C5 C4 H4 120.4 . . ?
C4 C5 H5 120.8 . . ?
C6 C5 C4 118.4(4) . . ?
C6 C5 H5 120.8 . . ?
C5 C6 H6 119.5 . . ?
C5 C6 C7 121.0(4) . . ?
C7 C6 H6 119.5 . . ?
N1 C7 C6 119.6(4) . . ?
N1 C7 C8 114.4(3) . . ?
C6 C7 C8 126.0(4) . . ?
C9 C8 C7 122.9(4) . . ?
C13 C8 C7 116.5(3) . . ?
C13 C8 C9 120.6(4) . . ?
C8 C9 H9 119.8 . . ?
C10 C9 C8 120.4(4) . . ?
C10 C9 H9 119.8 . . ?
C9 C10 H10 120.1 . . ?
C9 C10 C11 119.8(4) . . ?
C11 C10 H10 120.1 . . ?
C10 C11 H11 120.0 . . ?
C10 C11 C12 120.1(4) . . ?
C12 C11 H11 120.0 . . ?
C11 C12 H12 118.8 . . ?
C13 C12 C11 122.3(4) . . ?
C13 C12 H12 118.8 . . ?
C8 C13 Ir1 114.2(3) . . ?
C12 C13 Ir1 128.9(3) . . ?
C12 C13 C8 116.8(3) . . ?
N2 C14 H14 118.7 . . ?
N2 C14 C15 122.6(4) . . ?
C2 C14 H14A 118.7 . . ?
C2 C14 C15 122.6(4) . . ?
C15 C14 H14 118.7 . . ?
C15 C14 H14A 118.7 . . ?
C14 C15 H15 119.9 . . ?
C16 C15 C14 120.3(5) . . ?
C16 C15 H15 119.9 . . ?
C15 C16 H16 120.7 . . ?
C15 C16 C17 118.5(4) . . ?
C17 C16 H16 120.7 . . ?
C16 C17 H17 120.0 . . ?
C16 C17 C18 119.9(4) . . ?
C18 C17 H17 120.0 . . ?
N2 C18 C17 121.3(4) . . ?
N2 C18 C18 114.6(2) . 7_556 ?
C2 C18 C17 121.3(4) . . ?
C2 C18 C18 114.6(2) . 7_556 ?
C17 C18 C18 124.1(3) . 7_556 ?

loop_
_geom_bond_atom_site_label_1
_geom_bond_atom_site_label_2
_geom_bond_distance
_geom_bond_site_symmetry_2
_geom_bond_publ_flag
Ir1 N1 2.105(3) 7_556 ?
Ir1 N1 2.105(3) . ?
Ir1 N2 2.027(3) . ?
Ir1 N2 2.027(3) 7_556 ?
Ir1 C2 2.027(3) . ?
Ir1 C13 2.074(3) 7_556 ?
Ir1 C13 2.074(3) . ?
N1 C3 1.344(5) . ?
N1 C7 1.374(5) . ?
N2 C14 1.364(5) . ?
N2 C18 1.390(5) . ?
C2 C14 1.364(5) . ?
C2 C18 1.390(5) . ?
C3 H3 0.9500 . ?
C3 C4 1.376(6) . ?
C4 H4 0.9500 . ?
C4 C5 1.396(6) . ?
C5 H5 0.9500 . ?
C5 C6 1.373(7) . ?
C6 H6 0.9500 . ?
C6 C7 1.402(5) . ?
C7 C8 1.455(6) . ?
C8 C9 1.417(5) . ?
C8 C13 1.414(5) . ?
C9 H9 0.9500 . ?
C9 C10 1.371(7) . ?
C10 H10 0.9500 . ?
C10 C11 1.376(7) . ?
C11 H11 0.9500 . ?
C11 C12 1.401(6) . ?
C12 H12 0.9500 . ?
C12 C13 1.381(6) . ?
C14 H14 0.9500 . ?
C14 H14A 0.9500 . ?
C14 C15 1.385(6) . ?
C15 H15 0.9500 . ?
C15 C16 1.381(8) . ?
C16 H16 0.9500 . ?
C16 C17 1.392(8) . ?
C17 H17 0.9500 . ?
C17 C18 1.400(5) . ?
C18 C18 1.445(8) 7_556 ?

loop_
_geom_torsion_atom_site_label_1
_geom_torsion_atom_site_label_2
_geom_torsion_atom_site_label_3
_geom_torsion_atom_site_label_4
_geom_torsion
_geom_torsion_site_symmetry_1
_geom_torsion_site_symmetry_2
_geom_torsion_site_symmetry_3
_geom_torsion_site_symmetry_4
_geom_torsion_publ_flag
Ir1 N1 C3 C4 173.9(3) . . . . ?
Ir1 N1 C7 C6 -174.5(3) . . . . ?
Ir1 N1 C7 C8 3.8(4) . . . . ?
Ir1 N2 C14 C15 -180.0(3) . . . . ?
Ir1 N2 C18 C17 178.2(3) . . . . ?
Ir1 N2 C18 C18 -0.6(5) . . . 7_556 ?
Ir1 C2 C14 C15 -180.0(3) . . . . ?
Ir1 C2 C18 C17 178.2(3) . . . . ?
Ir1 C2 C18 C18 -0.6(5) . . . 7_556 ?
N1 C3 C4 C5 0.6(7) . . . . ?
N1 C7 C8 C9 174.5(4) . . . . ?
N1 C7 C8 C13 -5.0(5) . . . . ?
N2 C14 C15 C16 0.6(7) . . . . ?
C2 C14 C15 C16 0.6(7) . . . . ?
C3 N1 C7 C6 1.1(5) . . . . ?
C3 N1 C7 C8 179.4(3) . . . . ?
C3 C4 C5 C6 0.2(7) . . . . ?
C4 C5 C6 C7 -0.3(7) . . . . ?
C5 C6 C7 N1 -0.3(6) . . . . ?
C5 C6 C7 C8 -178.4(4) . . . . ?
C6 C7 C8 C9 -7.3(6) . . . . ?
C6 C7 C8 C13 173.2(4) . . . . ?
C7 N1 C3 C4 -1.3(6) . . . . ?
C7 C8 C9 C10 179.9(4) . . . . ?
C7 C8 C13 Ir1 3.9(4) . . . . ?
C7 C8 C13 C12 -178.8(3) . . . . ?
C8 C9 C10 C11 0.0(7) . . . . ?
C9 C8 C13 Ir1 -175.7(3) . . . . ?
C9 C8 C13 C12 1.7(5) . . . . ?
C9 C10 C11 C12 -0.4(7) . . . . ?
C10 C11 C12 C13 1.5(7) . . . . ?
C11 C12 C13 Ir1 174.7(3) . . . . ?
C11 C12 C13 C8 -2.1(6) . . . . ?
C13 C8 C9 C10 -0.6(6) . . . . ?
C14 N2 C18 C17 -3.1(5) . . . . ?
C14 N2 C18 C18 178.1(4) . . . 7_556 ?
C14 C2 C18 C17 -3.1(5) . . . . ?
C14 C2 C18 C18 178.1(4) . . . 7_556 ?
C14 C15 C16 C17 -1.1(7) . . . . ?
C15 C16 C17 C18 -0.5(7) . . . . ?
C16 C17 C18 N2 2.7(6) . . . . ?
C16 C17 C18 C2 2.7(6) . . . . ?
C16 C17 C18 C18 -178.7(5) . . . 7_556 ?
C18 N2 C14 C15 1.5(6) . . . . ?
C18 C2 C14 C15 1.5(6) . . . . ?

loop_
_twin_individual_id
_twin_individual_mass_fraction_refined
1 0.930(11)
2 0.070(11)

loop_
_exptl_oxdiff_crystal_face_indexfrac_h
_exptl_oxdiff_crystal_face_indexfrac_k
_exptl_oxdiff_crystal_face_indexfrac_l
_exptl_oxdiff_crystal_face_x
_exptl_oxdiff_crystal_face_y
_exptl_oxdiff_crystal_face_z
-0.0000 0.0001 0.9995 0.0007 0.0183 0.0142
0.0000 -0.0001 -0.9995 -0.0007 -0.0183 -0.0142
-0.0000 0.9999 -0.0004 -0.0716 -0.0060 0.0116
0.0000 -0.9999 0.0004 0.0716 0.0060 -0.0116
-0.9998 -0.0002 -0.0004 0.0129 -0.0444 0.0566
0.9998 0.0002 0.0004 -0.0129 0.0444 -0.0566
-0.9998 -1.9999 1.9995 0.1577 0.0043 0.0617
1.9996 -1.0000 -4.9961 0.0421 0.0033 -0.1956

loop_
_smtbx_masks_void_nr
_smtbx_masks_void_average_x
_smtbx_masks_void_average_y
_smtbx_masks_void_average_z
_smtbx_masks_void_volume
_smtbx_masks_void_count_electrons
_smtbx_masks_void_content
1 -0.393 -0.064 -0.916 683.5 170.8 '4 DCM'
